data_4064261
loop_
_publ_author_name
'Shanmugaraju, Sankarasekaran'
'Bar, Arun Kumar'
'Joshi, Sachin A.'
'Patil, Yogesh P.'
'Mukherjee, Partha Sarathi'

_publ_section_title
;
 Constructions of 2D-Metallamacrocycles Using Half-Sandwich
 RuII2Precursors: Synthesis, Molecular Structures, and Self-Selection for
 a Single Linkage Isomer
;
_journal_issue 7
_journal_name_full Organometallics
_journal_page_first 1951
_journal_paper_doi 10.1021/om2000019
_journal_volume 30
_journal_year 2011
_chemical_formula_moiety 'C84 H80 N4 O8 Ru4, 4(C F3 O3 S)'
_chemical_formula_sum 'C88 H80 F12 N4 O20 Ru4 S4'
_chemical_formula_weight 2274.13
_chemical_name_systematic
;
 ?
;
_space_group_IT_number 2
_symmetry_cell_setting triclinic
_symmetry_space_group_name_Hall '-P 1'
_symmetry_space_group_name_H-M 'P -1'
_atom_sites_solution_hydrogens geom
_atom_sites_solution_primary direct
_atom_sites_solution_secondary difmap
_audit_creation_method SHELXL-97
_cell_angle_alpha 77.887(14)
_cell_angle_beta 75.908(13)
_cell_angle_gamma 86.388(13)
_cell_formula_units_Z 2
_cell_length_a 16.364(13)
_cell_length_b 17.356(15)
_cell_length_c 18.862(15)
_cell_measurement_temperature 150(2)
_cell_volume 5080(7)
_computing_cell_refinement 'Bruker kappa apex ccd'
_computing_data_collection 'Bruker kappa apex ccd'
_computing_data_reduction 'Bruker saint'
_computing_molecular_graphics ortep-III
_computing_publication_material WinGX1.80.05
_computing_structure_refinement 'SHELXL-97 (Sheldrick, 2008)'
_computing_structure_solution shelxs-97
_diffrn_ambient_temperature 150(2)
_diffrn_detector_area_resol_mean 0.3
_diffrn_measured_fraction_theta_full 0.994
_diffrn_measured_fraction_theta_max 0.994
_diffrn_measurement_device_type 'CCD area detector'
_diffrn_measurement_method 'phi and omega scan'
_diffrn_radiation_monochromator graphite
_diffrn_radiation_source 'fine-focus sealed tube'
_diffrn_radiation_type MoK\a
_diffrn_radiation_wavelength 0.71073
_diffrn_reflns_av_R_equivalents 0.2171
_diffrn_reflns_av_sigmaI/netI 0.3247
_diffrn_reflns_limit_h_max 20
_diffrn_reflns_limit_h_min -20
_diffrn_reflns_limit_k_max 21
_diffrn_reflns_limit_k_min -21
_diffrn_reflns_limit_l_max 23
_diffrn_reflns_limit_l_min -23
_diffrn_reflns_number 53551
_diffrn_reflns_theta_full 26.50
_diffrn_reflns_theta_max 26.50
_diffrn_reflns_theta_min 1.48
_exptl_absorpt_coefficient_mu 0.752
_exptl_absorpt_correction_T_max 0.867
_exptl_absorpt_correction_T_min 0.748
_exptl_absorpt_correction_type empirical
_exptl_absorpt_process_details sadabs
_exptl_crystal_colour yellow
_exptl_crystal_density_diffrn 1.475
_exptl_crystal_density_method 'not measured'
_exptl_crystal_description 'block shape'
_exptl_crystal_F_000 2289
_exptl_crystal_size_max 0.40
_exptl_crystal_size_mid 0.35
_exptl_crystal_size_min 0.19
_refine_diff_density_max 2.006
_refine_diff_density_min -0.588
_refine_diff_density_rms 0.208
_refine_ls_extinction_method none
_refine_ls_goodness_of_fit_ref 0.931
_refine_ls_hydrogen_treatment constr
_refine_ls_matrix_type fullcycle
_refine_ls_number_parameters 1190
_refine_ls_number_reflns 20665
_refine_ls_number_restraints 12
_refine_ls_restrained_S_all 0.931
_refine_ls_R_factor_all 0.3774
_refine_ls_R_factor_gt 0.1353
_refine_ls_shift/su_max 0.821
_refine_ls_shift/su_mean 0.065
_refine_ls_structure_factor_coef Fsqd
_refine_ls_weighting_details 'calc w=1/[\s^2^(Fo^2^)+(0.2000P)^2^+0.0000P] where P=(Fo^2^+2Fc^2^)/3'
_refine_ls_weighting_scheme calc
_refine_ls_wR_factor_gt 0.3119
_refine_ls_wR_factor_ref 0.4473
_reflns_number_gt 4766
_reflns_number_total 20665
_reflns_threshold_expression >2\s(I)
_cod_data_source_file om2000019_si_002.cif
_cod_data_source_block complex-3
_cod_depositor_comments
;
The following automatic conversions were performed:

'_exptl_absorpt_correction_type' value 'EMPIRICAL' changed to
'empirical' according to
/home/saulius/struct/CIF-dictionaries/cif_core.dic dictionary named
'cif_core.dic' version 2.4.1 from 2010-06-29.

Automatic conversion script
Id: cif_fix_values 1715 2011-07-08 13:25:40Z adriana 
;
_cod_original_sg_symbol_H-M P-1
_cod_database_code 4064261

loop_
_symmetry_equiv_pos_as_xyz
'x, y, z'
'-x, -y, -z'

loop_
_atom_site_label
_atom_site_type_symbol
_atom_site_fract_x
_atom_site_fract_y
_atom_site_fract_z
_atom_site_U_iso_or_equiv
_atom_site_adp_type
_atom_site_occupancy
_atom_site_symmetry_multiplicity
_atom_site_calc_flag
_atom_site_refinement_flags
C2S C 0.736(2) 1.508(3) -0.127(3) 0.31(3) Uani 1 1 d D
C1S C 0.191(3) 1.126(3) -0.106(2) 0.206(17) Uani 1 1 d D
C74 C 0.362(3) 1.381(3) 0.306(3) 0.37(3) Uani 1 1 d D
H74A H 0.3500 1.4267 0.3279 0.562 Uiso 1 1 calc R
H74B H 0.3381 1.3354 0.3411 0.562 Uiso 1 1 calc R
H74C H 0.3387 1.3885 0.2627 0.562 Uiso 1 1 calc R
C84 C 1.047(3) 1.378(2) -0.009(2) 0.30(2) Uani 1 1 d D
H84 H 0.9958 1.4074 0.0103 0.366 Uiso 1 1 calc R
C3S C -0.011(3) 0.754(2) 0.512(4) 0.27(3) Uani 1 1 d D
F11S F 0.8033(17) 1.5583(14) 0.5261(15) 0.294(13) Uani 1 1 d .
F5S F 0.652(3) 1.490(3) -0.132(3) 0.46(3) Uani 1 1 d D
F3S F 0.1179(19) 1.0882(17) -0.047(2) 0.344(16) Uani 1 1 d D
F7S F 0.009(3) 0.705(2) 0.567(2) 0.38(2) Uani 1 1 d .
F4S F 0.711(3) 1.580(2) -0.094(2) 0.40(2) Uani 1 1 d D
F8S F -0.0878(16) 0.7218(14) 0.5174(13) 0.250(10) Uani 1 1 d D
F12S F 0.762(2) 1.470(3) 0.616(3) 0.47(3) Uani 1 1 d D
C4SA C 0.755(6) 1.437(6) 0.520(5) 0.29(4) Uiso 0.57 1 d P
C4SB C 0.777(4) 1.496(5) 0.535(3) 0.103(18) Uiso 0.43 1 d PD
C62 C 0.232(2) 1.162(3) 0.224(3) 0.35(3) Uani 1 1 d .
H62 H 0.2661 1.1742 0.1727 0.425 Uiso 1 1 calc R
C73 C 0.4523(19) 1.370(2) 0.283(3) 0.35(4) Uani 1 1 d D
H73 H 0.4590 1.3385 0.3308 0.417 Uiso 1 1 calc R
Ru1 Ru 0.43586(10) 0.82554(9) 0.02272(8) 0.0693(5) Uani 1 1 d .
Ru2 Ru 0.89747(11) 1.26067(9) 0.07738(9) 0.0778(6) Uani 1 1 d .
Ru3 Ru 0.19323(11) 0.96465(10) 0.21197(9) 0.0825(6) Uani 1 1 d .
Ru4 Ru 0.64909(12) 1.41786(10) 0.24232(10) 0.0898(7) Uani 1 1 d .
O2 O 0.4166(9) 0.9216(7) 0.0772(7) 0.072(3) Uani 1 1 d .
O3 O 0.3203(8) 0.9784(7) 0.1541(7) 0.072(4) Uani 1 1 d .
O8 O 0.6685(10) 1.3209(7) 0.1871(8) 0.087(4) Uani 1 1 d .
O1 O 0.3047(8) 0.8288(8) 0.0627(7) 0.075(4) Uani 1 1 d .
O7 O 0.7777(9) 1.4258(8) 0.1916(7) 0.087(4) Uani 1 1 d .
O6 O 0.7687(8) 1.2569(8) 0.1196(7) 0.070(4) Uani 1 1 d .
O5 O 0.8765(11) 1.3604(7) 0.1281(8) 0.088(4) Uani 1 1 d .
O4 O 0.2072(8) 0.8790(7) 0.1432(7) 0.081(4) Uani 1 1 d .
C2 C 0.3434(12) 0.9291(13) 0.1119(10) 0.066(6) Uani 1 1 d .
C50 C 0.4765(16) 0.7336(14) -0.0377(12) 0.090(7) Uani 1 1 d .
H50 H 0.4617 0.6808 -0.0240 0.108 Uiso 1 1 calc R
C46 C 0.5679(13) 0.8330(16) -0.0359(13) 0.097(7) Uani 1 1 d .
H46 H 0.6144 0.8481 -0.0221 0.116 Uiso 1 1 calc R
C9 C 0.3785(12) 0.6943(12) 0.1552(11) 0.078(6) Uani 1 1 d .
H9 H 0.3402 0.6852 0.1287 0.093 Uiso 1 1 calc R
C3 C 0.7444(16) 1.3102(14) 0.1520(12) 0.077(6) Uani 1 1 d .
C4 C 0.8014(16) 1.3708(13) 0.1575(12) 0.079(7) Uani 1 1 d .
C1 C 0.2776(11) 0.8748(12) 0.1077(10) 0.056(5) Uani 1 1 d .
C75 C 0.9053(17) 1.1797(15) 0.0050(14) 0.094(7) Uani 1 1 d .
N3 N 0.9005(10) 1.1971(10) 0.1875(8) 0.072(4) Uani 1 1 d .
C78 C 1.004(3) 1.306(3) -0.002(2) 0.19(2) Uani 1 1 d D
N4 N 0.4313(10) 0.7578(9) 0.1294(9) 0.073(4) Uani 1 1 d .
C8 C 0.3839(15) 0.6453(11) 0.2204(13) 0.092(7) Uani 1 1 d .
H8 H 0.3497 0.6013 0.2373 0.110 Uiso 1 1 calc R
C20 C 0.8655(13) 1.0801(12) 0.2779(11) 0.073(6) Uani 1 1 d .
C47 C 0.5173(12) 0.8884(11) -0.0742(11) 0.075(6) Uani 1 1 d .
H47 H 0.5299 0.9417 -0.0842 0.090 Uiso 1 1 calc R
C12 C 0.6632(13) 0.7763(14) 0.3368(11) 0.080(6) Uani 1 1 d .
C49 C 0.4262(14) 0.7896(13) -0.0770(11) 0.085(6) Uani 1 1 d .
H49 H 0.3785 0.7737 -0.0884 0.102 Uiso 1 1 calc R
C5 C 0.4816(12) 0.7733(11) 0.1706(11) 0.073(5) Uani 1 1 d .
H5 H 0.5126 0.8194 0.1550 0.087 Uiso 1 1 calc R
C24 C 0.8598(13) 1.1286(11) 0.2130(10) 0.073(5) Uani 1 1 d .
H24 H 0.8262 1.1137 0.1849 0.087 Uiso 1 1 calc R
N2 N 0.6972(12) 1.3408(12) 0.3255(9) 0.089(5) Uani 1 1 d .
C44 C 0.7551(18) 1.3663(16) 0.3523(15) 0.115(9) Uani 1 1 d .
H44 H 0.7725 1.4185 0.3378 0.138 Uiso 1 1 calc R
C48 C 0.4496(13) 0.8653(16) -0.0970(10) 0.085(7) Uani 1 1 d .
C68 C 0.517(2) 1.429(2) 0.276(3) 0.18(2) Uani 1 1 d D
C56 C 0.086(3) 0.979(2) 0.2932(17) 0.147(15) Uani 1 1 d .
H56 H 0.0664 0.9442 0.3381 0.177 Uiso 1 1 calc R
C18 C 0.7963(14) 0.9419(15) 0.3216(11) 0.086(7) Uani 1 1 d .
C22 C 0.9512(15) 1.1789(15) 0.2950(14) 0.105(8) Uani 1 1 d .
H22 H 0.9830 1.1956 0.3235 0.126 Uiso 1 1 calc R
C17 C 0.6975(14) 0.8452(12) 0.3142(11) 0.083(6) Uani 1 1 d .
H17 H 0.6798 0.8809 0.2765 0.100 Uiso 1 1 calc R
N1 N 0.2404(13) 0.8758(14) 0.2839(9) 0.094(6) Uani 1 1 d .
C10 C 0.5460(17) 0.7378(13) 0.2755(12) 0.088(7) Uani 1 1 d .
C19 C 0.8253(14) 1.0091(13) 0.3039(11) 0.075(6) Uani 1 1 d .
C7 C 0.4375(15) 0.6582(14) 0.2621(12) 0.087(7) Uani 1 1 d .
H7 H 0.4388 0.6240 0.3070 0.105 Uiso 1 1 calc R
C39 C 0.6831(18) 1.134(2) 0.4138(14) 0.105(9) Uani 1 1 d .
C6 C 0.4887(13) 0.7217(13) 0.2368(12) 0.073(5) Uani 1 1 d .
C23 C 0.9458(13) 1.2234(12) 0.2266(14) 0.087(7) Uani 1 1 d .
H23 H 0.9735 1.2712 0.2082 0.104 Uiso 1 1 calc R
C41 C 0.7107(19) 1.2117(18) 0.3968(13) 0.099(8) Uani 1 1 d .
C37 C 0.5658(19) 0.9678(19) 0.4255(12) 0.115(9) Uani 1 1 d .
H37 H 0.5498 1.0051 0.3880 0.138 Uiso 1 1 calc R
C79 C 1.024(2) 1.232(2) 0.0266(15) 0.135(13) Uani 1 1 d .
H79 H 1.0716 1.2216 0.0457 0.162 Uiso 1 1 calc R
C77 C 0.922(3) 1.3158(15) -0.0396(14) 0.154(16) Uani 1 1 d .
H77 H 0.9068 1.3641 -0.0653 0.185 Uiso 1 1 calc R
C38 C 0.6556(17) 1.067(2) 0.4294(15) 0.115(9) Uani 1 1 d .
C33 C 0.5552(18) 0.8380(15) 0.5027(13) 0.116(9) Uani 1 1 d .
H33 H 0.5313 0.7884 0.5202 0.139 Uiso 1 1 calc R
C45 C 0.5436(18) 0.7568(17) -0.0209(13) 0.101(8) Uani 1 1 d .
C15 C 0.7877(14) 0.8154(14) 0.3961(12) 0.109(9) Uani 1 1 d .
H15 H 0.8295 0.8277 0.4175 0.131 Uiso 1 1 calc R
C43 C 0.7900(18) 1.311(2) 0.4042(15) 0.130(10) Uani 1 1 d .
H43 H 0.8289 1.3284 0.4261 0.155 Uiso 1 1 calc R
C42 C 0.769(2) 1.238(2) 0.4220(16) 0.125(11) Uani 1 1 d .
H42 H 0.7965 1.2032 0.4534 0.150 Uiso 1 1 calc R
C36 C 0.6227(17) 0.9881(17) 0.4569(15) 0.105(8) Uani 1 1 d .
C40 C 0.6765(15) 1.2671(17) 0.3469(12) 0.100(8) Uani 1 1 d .
H40 H 0.6356 1.2500 0.3273 0.120 Uiso 1 1 calc R
C16 C 0.7602(14) 0.8677(12) 0.3445(11) 0.085(7) Uani 1 1 d .
C30 C 0.393(4) 0.8554(18) 0.3876(16) 0.19(3) Uani 1 1 d .
C35 C 0.6494(16) 0.938(2) 0.5085(14) 0.130(10) Uani 1 1 d .
H35 H 0.6894 0.9528 0.5304 0.156 Uiso 1 1 calc R
C55 C 0.0615(16) 0.971(2) 0.230(3) 0.129(12) Uani 1 1 d .
C13 C 0.6912(16) 0.7180(13) 0.3895(13) 0.120(10) Uani 1 1 d .
H13 H 0.6702 0.6671 0.4047 0.144 Uiso 1 1 calc R
C67 C 0.549(2) 1.4549(19) 0.3190(15) 0.115(12) Uani 1 1 d .
H67 H 0.5314 1.4289 0.3684 0.138 Uiso 1 1 calc R
C31 C 0.453(3) 0.865(3) 0.420(2) 0.17(2) Uani 1 1 d .
C11 C 0.6009(18) 0.7544(12) 0.3066(12) 0.090(7) Uani 1 1 d .
C32 C 0.527(2) 0.8924(18) 0.4453(17) 0.135(11) Uani 1 1 d .
C34 C 0.6161(19) 0.858(2) 0.5318(15) 0.139(12) Uani 1 1 d .
H34 H 0.6369 0.8212 0.5667 0.166 Uiso 1 1 calc R
C28 C 0.3278(19) 0.819(3) 0.3679(18) 0.19(3) Uani 1 1 d D
C80 C 0.978(2) 1.1745(14) 0.0279(13) 0.104(9) Uani 1 1 d .
H80 H 0.9959 1.1241 0.0465 0.125 Uiso 1 1 calc R
C60 C 0.094(3) 1.025(2) 0.165(2) 0.132(12) Uani 1 1 d .
H60 H 0.0780 1.0232 0.1210 0.159 Uiso 1 1 calc R
C29 C 0.3003(19) 0.8877(14) 0.3122(14) 0.106(8) Uani 1 1 d D
H29 H 0.3267 0.9362 0.2997 0.127 Uiso 1 1 calc R
C27 C 0.280(4) 0.7527(16) 0.373(2) 0.26(5) Uani 1 1 d .
H27 H 0.2908 0.7126 0.4113 0.318 Uiso 1 1 calc R
C52 C 0.406(2) 0.932(2) -0.1397(12) 0.131(11) Uani 1 1 d .
H52 H 0.3566 0.9420 -0.1009 0.157 Uiso 1 1 calc R
C59 C 0.152(2) 1.082(2) 0.1655(15) 0.137(14) Uani 1 1 d .
H59 H 0.1745 1.1165 0.1212 0.164 Uiso 1 1 calc R
C81 C 0.8611(17) 1.1054(16) 0.0165(16) 0.145(11) Uani 1 1 d .
H81A H 0.8108 1.1156 -0.0017 0.218 Uiso 1 1 calc R
H81B H 0.8465 1.0824 0.0688 0.218 Uiso 1 1 calc R
H81C H 0.8972 1.0697 -0.0100 0.218 Uiso 1 1 calc R
C57 C 0.140(2) 1.039(3) 0.290(3) 0.16(2) Uani 1 1 d .
H57 H 0.1528 1.0464 0.3330 0.189 Uiso 1 1 calc R
C66 C 0.5992(19) 1.5095(19) 0.309(2) 0.118(11) Uani 1 1 d .
H66 H 0.6084 1.5267 0.3502 0.142 Uiso 1 1 calc R
C70 C 0.609(3) 1.521(2) 0.1781(18) 0.162(18) Uani 1 1 d .
H70 H 0.6277 1.5453 0.1282 0.194 Uiso 1 1 calc R
C58 C 0.175(2) 1.0868(18) 0.223(3) 0.150(18) Uani 1 1 d .
C14 C 0.7523(19) 0.7437(16) 0.4160(15) 0.138(11) Uani 1 1 d .
H14 H 0.7721 0.7075 0.4521 0.165 Uiso 1 1 calc R
C21 C 0.9080(15) 1.1085(14) 0.3201(13) 0.098(7) Uani 1 1 d .
H21 H 0.9082 1.0797 0.3676 0.118 Uiso 1 1 calc R
C25 C 0.2080(17) 0.8054(17) 0.3013(14) 0.111(9) Uani 1 1 d .
H25 H 0.1611 0.8022 0.2825 0.133 Uiso 1 1 calc R
C76 C 0.8805(18) 1.2510(19) -0.0311(13) 0.123(10) Uani 1 1 d .
H76 H 0.8328 1.2537 -0.0501 0.148 Uiso 1 1 calc R
C65 C 0.643(3) 1.545(2) 0.236(2) 0.168(18) Uani 1 1 d .
C69 C 0.546(2) 1.459(3) 0.200(4) 0.22(3) Uani 1 1 d .
H69 H 0.5271 1.4399 0.1641 0.266 Uiso 1 1 calc R
C64 C 0.0063(17) 0.904(2) 0.215(3) 0.25(2) Uani 1 1 d .
H64A H -0.0152 0.8681 0.2608 0.368 Uiso 1 1 calc R
H64B H 0.0413 0.8759 0.1796 0.368 Uiso 1 1 calc R
H64C H -0.0399 0.9287 0.1949 0.368 Uiso 1 1 calc R
C26 C 0.231(3) 0.731(4) 0.344(3) 0.25(3) Uani 1 1 d .
H26 H 0.2124 0.6806 0.3484 0.298 Uiso 1 1 calc R
C54 C 0.5961(18) 0.7025(18) 0.0262(14) 0.174(14) Uani 1 1 d .
H54A H 0.6417 0.7316 0.0312 0.261 Uiso 1 1 calc R
H54B H 0.6185 0.6595 0.0022 0.261 Uiso 1 1 calc R
H54C H 0.5613 0.6823 0.0747 0.261 Uiso 1 1 calc R
C82 C 1.088(5) 1.388(4) 0.046(5) 0.59(7) Uani 1 1 d .
H82A H 1.0695 1.3487 0.0907 0.879 Uiso 1 1 calc R
H82B H 1.0750 1.4395 0.0578 0.879 Uiso 1 1 calc R
H82C H 1.1479 1.3830 0.0281 0.879 Uiso 1 1 calc R
C51 C 0.370(3) 0.906(2) -0.185(3) 0.33(3) Uani 1 1 d .
H51A H 0.3445 0.8557 -0.1607 0.499 Uiso 1 1 calc R
H51B H 0.4113 0.8999 -0.2293 0.499 Uiso 1 1 calc R
H51C H 0.3270 0.9427 -0.1981 0.499 Uiso 1 1 calc R
C53 C 0.443(3) 1.006(2) -0.164(3) 0.30(3) Uani 1 1 d .
H53A H 0.4584 1.0222 -0.1235 0.445 Uiso 1 1 calc R
H53B H 0.4045 1.0441 -0.1834 0.445 Uiso 1 1 calc R
H53C H 0.4932 1.0036 -0.2033 0.445 Uiso 1 1 calc R
C72 C 0.462(2) 1.313(3) 0.247(4) 0.50(6) Uani 1 1 d .
H72A H 0.5211 1.3028 0.2292 0.753 Uiso 1 1 calc R
H72B H 0.4357 1.3263 0.2061 0.753 Uiso 1 1 calc R
H72C H 0.4366 1.2660 0.2806 0.753 Uiso 1 1 calc R
C71 C 0.719(3) 1.600(3) 0.239(3) 0.30(3) Uani 1 1 d .
H71A H 0.7476 1.6235 0.1893 0.444 Uiso 1 1 calc R
H71B H 0.7573 1.5679 0.2640 0.444 Uiso 1 1 calc R
H71C H 0.6953 1.6406 0.2660 0.444 Uiso 1 1 calc R
C61 C 0.184(3) 1.224(2) 0.228(4) 0.38(4) Uani 1 1 d .
H61A H 0.1507 1.2303 0.1919 0.576 Uiso 1 1 calc R
H61B H 0.2181 1.2699 0.2188 0.576 Uiso 1 1 calc R
H61C H 0.1473 1.2181 0.2773 0.576 Uiso 1 1 calc R
C63 C 0.276(3) 1.1348(18) 0.254(3) 0.33(3) Uani 1 1 d .
H63A H 0.2983 1.0881 0.2358 0.496 Uiso 1 1 calc R
H63B H 0.2492 1.1208 0.3059 0.496 Uiso 1 1 calc R
H63C H 0.3213 1.1704 0.2470 0.496 Uiso 1 1 calc R
C83 C 1.067(5) 1.427(3) -0.077(4) 0.50(6) Uani 1 1 d .
H83A H 1.0327 1.4141 -0.1075 0.743 Uiso 1 1 calc R
H83B H 1.1252 1.4196 -0.0995 0.743 Uiso 1 1 calc R
H83C H 1.0564 1.4803 -0.0712 0.743 Uiso 1 1 calc R
S1 S 0.2473(7) 1.1173(8) -0.0409(7) 0.181(4) Uani 1 1 d .
S2 S 0.7031(7) 1.4389(5) -0.0203(5) 0.127(3) Uani 1 1 d D
S3 S -0.0064(9) 0.8442(8) 0.4999(7) 0.183(5) Uani 1 1 d .
S4 S 0.6704(7) 1.4875(6) 0.5197(6) 0.181(4) Uani 1 1 d .
F2S F 0.2125(11) 1.0713(12) -0.1495(8) 0.174(7) Uani 1 1 d .
F1S F 0.1753(16) 1.1943(12) -0.1385(11) 0.240(10) Uani 1 1 d .
O2S O 0.2259(15) 1.1778(14) 0.0001(12) 0.179(9) Uani 1 1 d .
O1S O 0.2650(16) 1.0410(15) -0.0068(11) 0.182(9) Uani 1 1 d .
F10S F 0.8288(17) 1.4451(16) 0.516(2) 0.337(17) Uani 1 1 d .
O6S O 0.7151(18) 1.3661(14) -0.0404(17) 0.232(13) Uani 1 1 d .
O10S O 0.715(6) 1.5118(17) 0.4409(16) 0.64(6) Uani 1 1 d .
O4S O 0.7507(17) 1.4547(14) 0.0223(13) 0.195(10) Uani 1 1 d .
O9S O -0.0474(15) 0.8892(17) 0.4483(14) 0.239(14) Uani 1 1 d .
O7S O 0.074(2) 0.8510(18) 0.490(2) 0.258(16) Uani 1 1 d .
O11S O 0.648(2) 1.420(2) 0.546(3) 0.52(5) Uani 1 1 d .
O3S O 0.3232(17) 1.1541(19) -0.110(2) 0.34(2) Uani 1 1 d .
O8S O -0.042(3) 0.860(3) 0.572(2) 0.33(2) Uani 1 1 d .
O5S O 0.623(3) 1.462(3) 0.003(2) 0.34(2) Uani 1 1 d .
F9S F 0.003(2) 0.735(3) 0.439(2) 0.44(3) Uani 1 1 d .
F6S F 0.822(2) 1.493(3) -0.1331(17) 0.47(3) Uani 1 1 d D
O12S O 0.6333(19) 1.5560(19) 0.517(3) 0.41(4) Uani 1 1 d .

loop_
_atom_site_aniso_label
_atom_site_aniso_U_11
_atom_site_aniso_U_22
_atom_site_aniso_U_33
_atom_site_aniso_U_23
_atom_site_aniso_U_13
_atom_site_aniso_U_12
C2S 0.23(5) 0.16(4) 0.47(9) 0.09(5) -0.07(5) -0.04(4)
C1S 0.27(5) 0.22(4) 0.14(3) -0.09(3) -0.03(3) 0.00(4)
C74 0.42(7) 0.26(5) 0.54(8) -0.18(5) -0.21(6) -0.03(5)
C84 0.34(6) 0.33(5) 0.14(4) 0.01(4) 0.10(4) -0.05(4)
C3S 0.27(6) 0.16(3) 0.40(8) -0.06(4) -0.11(5) -0.05(4)
F11S 0.38(3) 0.145(19) 0.35(3) 0.052(19) -0.14(2) -0.08(2)
F5S 0.68(7) 0.33(5) 0.47(6) 0.05(4) -0.39(6) -0.01(5)
F3S 0.24(3) 0.22(3) 0.58(5) -0.20(3) -0.01(3) -0.01(2)
F7S 0.44(5) 0.23(3) 0.53(5) 0.04(3) -0.33(4) 0.02(3)
F4S 0.64(6) 0.15(3) 0.44(6) 0.03(4) -0.27(5) 0.00(3)
F8S 0.27(3) 0.22(2) 0.26(2) 0.064(18) -0.14(2) -0.058(19)
F12S 0.39(5) 0.44(6) 0.53(7) 0.01(6) -0.06(5) -0.13(4)
C62 0.12(3) 0.55(9) 0.39(6) 0.02(6) -0.14(4) -0.04(4)
C73 0.18(4) 0.52(8) 0.37(7) -0.20(6) -0.12(4) 0.28(5)
Ru1 0.0673(12) 0.0727(11) 0.0610(10) 0.0017(8) -0.0167(8) 0.0064(8)
Ru2 0.0846(13) 0.0689(11) 0.0729(12) -0.0097(9) -0.0121(9) 0.0100(9)
Ru3 0.0766(13) 0.0891(13) 0.0689(11) -0.0032(9) -0.0067(9) 0.0125(10)
Ru4 0.0982(15) 0.0858(13) 0.0834(13) -0.0191(10) -0.0242(11) 0.0316(11)
O2 0.082(10) 0.063(8) 0.065(8) -0.003(6) -0.015(8) -0.003(7)
O3 0.074(9) 0.073(8) 0.063(8) -0.015(7) -0.005(7) 0.007(7)
O8 0.097(12) 0.078(9) 0.079(10) 0.008(7) -0.030(9) 0.004(8)
O1 0.063(9) 0.087(9) 0.076(9) -0.012(8) -0.026(7) 0.008(7)
O7 0.100(11) 0.080(10) 0.075(9) -0.008(8) -0.019(8) 0.025(8)
O6 0.069(9) 0.064(8) 0.075(9) -0.015(7) -0.017(7) 0.010(7)
O5 0.105(13) 0.066(9) 0.095(11) -0.011(7) -0.031(10) 0.006(8)
O4 0.060(9) 0.095(10) 0.066(8) 0.011(7) 0.005(7) -0.008(7)
C2 0.040(12) 0.095(16) 0.035(11) 0.018(10) 0.014(9) 0.016(12)
C50 0.081(18) 0.094(17) 0.082(16) -0.014(13) 0.002(14) -0.003(14)
C46 0.046(13) 0.12(2) 0.117(19) -0.016(16) -0.024(12) 0.040(14)
C9 0.070(15) 0.072(14) 0.081(15) -0.011(12) -0.002(11) -0.007(11)
C3 0.068(17) 0.077(16) 0.078(16) 0.005(13) -0.019(14) 0.000(15)
C4 0.070(17) 0.069(15) 0.081(16) -0.003(12) -0.006(13) 0.036(14)
C1 0.023(11) 0.089(15) 0.045(11) 0.006(10) 0.001(9) -0.011(10)
C75 0.078(18) 0.10(2) 0.100(18) -0.010(15) -0.020(15) -0.006(15)
N3 0.074(12) 0.070(11) 0.069(11) -0.018(9) -0.011(9) 0.010(9)
C78 0.17(4) 0.26(5) 0.12(3) -0.08(3) 0.07(2) -0.19(4)
N4 0.066(11) 0.063(10) 0.088(12) 0.005(9) -0.037(10) 0.013(9)
C8 0.104(19) 0.056(13) 0.091(17) 0.019(12) 0.000(15) -0.022(12)
C20 0.085(16) 0.066(14) 0.075(15) -0.003(12) -0.035(12) -0.011(11)
C47 0.059(14) 0.059(12) 0.088(14) -0.010(10) 0.009(11) 0.014(10)
C12 0.078(16) 0.101(17) 0.065(13) 0.007(13) -0.043(12) 0.003(13)
C49 0.114(19) 0.084(16) 0.067(14) -0.011(12) -0.043(13) -0.012(14)
C5 0.059(13) 0.064(12) 0.093(15) 0.004(11) -0.031(12) 0.003(10)
C24 0.098(16) 0.063(13) 0.062(13) -0.016(11) -0.024(11) -0.004(12)
N2 0.102(16) 0.091(14) 0.063(12) 0.008(10) -0.019(11) -0.004(12)
C44 0.14(3) 0.101(19) 0.12(2) -0.027(17) -0.06(2) 0.016(18)
C48 0.060(14) 0.13(2) 0.054(12) 0.020(13) -0.031(11) -0.012(13)
C68 0.06(2) 0.21(4) 0.20(4) -0.02(4) 0.07(3) 0.03(2)
C56 0.15(3) 0.18(4) 0.058(18) 0.02(2) 0.031(19) 0.05(3)
C18 0.098(18) 0.102(18) 0.061(13) -0.019(14) -0.033(12) 0.041(15)
C22 0.10(2) 0.11(2) 0.103(19) -0.011(16) -0.047(16) -0.009(16)
C17 0.090(17) 0.071(14) 0.072(14) 0.031(11) -0.024(13) -0.001(12)
N1 0.081(15) 0.126(18) 0.054(11) 0.014(11) -0.004(10) 0.007(13)
C10 0.11(2) 0.084(16) 0.063(15) -0.015(12) -0.015(14) 0.014(15)
C19 0.096(17) 0.065(14) 0.070(14) -0.015(12) -0.034(12) 0.020(13)
C7 0.082(17) 0.094(18) 0.071(15) 0.003(13) -0.009(13) 0.008(14)
C39 0.11(2) 0.12(2) 0.068(16) -0.016(19) -0.003(15) 0.02(2)
C6 0.068(15) 0.075(14) 0.075(15) -0.014(12) -0.023(12) 0.018(12)
C23 0.091(17) 0.074(14) 0.113(19) -0.020(14) -0.055(15) -0.008(12)
C41 0.11(2) 0.11(2) 0.046(14) 0.002(15) 0.008(14) 0.029(19)
C37 0.11(2) 0.16(3) 0.049(14) 0.001(16) -0.008(15) 0.05(2)
C79 0.14(3) 0.12(3) 0.10(2) 0.02(2) -0.002(19) 0.02(2)
C77 0.29(5) 0.046(14) 0.081(18) 0.000(13) 0.04(2) -0.03(2)
C38 0.09(2) 0.17(3) 0.085(19) -0.03(2) -0.009(15) 0.03(2)
C33 0.13(2) 0.11(2) 0.075(16) 0.024(15) -0.012(16) 0.031(17)
C45 0.10(2) 0.10(2) 0.094(18) -0.004(15) -0.022(16) 0.038(17)
C15 0.12(2) 0.107(18) 0.095(17) 0.051(15) -0.064(15) -0.058(15)
C43 0.13(2) 0.18(3) 0.09(2) -0.03(2) -0.044(17) 0.03(2)
C42 0.17(3) 0.11(2) 0.10(2) -0.02(2) -0.06(2) 0.04(2)
C36 0.09(2) 0.12(2) 0.088(19) 0.027(17) -0.031(16) -0.014(16)
C40 0.092(18) 0.13(2) 0.056(14) -0.013(15) 0.017(13) 0.025(16)
C16 0.098(18) 0.063(13) 0.076(15) 0.035(11) -0.027(13) -0.013(12)
C30 0.39(8) 0.075(19) 0.041(19) 0.033(15) 0.04(3) 0.06(3)
C35 0.10(2) 0.18(3) 0.078(18) 0.014(19) -0.009(16) 0.01(2)
C55 0.056(18) 0.11(2) 0.19(4) -0.04(3) 0.03(2) 0.006(16)
C13 0.16(2) 0.082(15) 0.14(2) 0.041(14) -0.11(2) -0.032(15)
C67 0.18(3) 0.11(2) 0.083(18) -0.062(17) -0.07(2) 0.05(2)
C31 0.17(4) 0.18(4) 0.08(3) 0.02(3) 0.04(2) 0.10(3)
C11 0.12(2) 0.069(14) 0.054(14) 0.007(11) 0.012(14) -0.012(14)
C32 0.15(3) 0.10(2) 0.12(3) 0.034(18) -0.01(2) 0.00(2)
C34 0.11(2) 0.18(3) 0.11(2) 0.04(2) -0.053(19) -0.01(2)
C28 0.10(2) 0.39(7) 0.14(3) -0.21(5) -0.05(2) 0.11(3)
C80 0.16(3) 0.043(14) 0.098(18) 0.003(13) -0.026(19) 0.010(16)
C60 0.14(3) 0.13(3) 0.16(4) -0.08(3) -0.07(3) 0.06(2)
C29 0.11(2) 0.105(18) 0.079(18) 0.003(14) -0.001(16) 0.025(16)
C27 0.54(12) 0.029(13) 0.10(3) 0.017(15) 0.14(5) 0.00(3)
C52 0.13(3) 0.21(3) 0.045(14) -0.044(18) 0.000(15) -0.03(2)
C59 0.19(4) 0.15(3) 0.055(16) 0.008(18) -0.06(2) 0.06(3)
C81 0.15(3) 0.14(3) 0.15(3) -0.02(2) -0.05(2) -0.04(2)
C57 0.09(2) 0.21(4) 0.24(5) -0.19(4) -0.07(3) 0.07(2)
C66 0.13(2) 0.11(2) 0.16(3) -0.11(2) -0.05(2) 0.023(17)
C70 0.19(4) 0.16(3) 0.08(2) 0.02(2) 0.00(2) 0.13(3)
C58 0.11(2) 0.12(2) 0.16(4) 0.05(3) 0.01(3) 0.006(18)
C14 0.17(3) 0.12(2) 0.14(2) 0.033(18) -0.11(2) 0.00(2)
C21 0.103(19) 0.094(18) 0.085(17) 0.014(14) -0.025(15) -0.006(15)
C25 0.11(2) 0.098(19) 0.11(2) 0.013(16) -0.020(16) 0.010(17)
C76 0.15(3) 0.12(2) 0.076(17) -0.009(16) -0.012(16) 0.05(2)
C65 0.18(4) 0.15(3) 0.13(3) 0.00(3) 0.00(3) 0.12(3)
C69 0.06(2) 0.19(4) 0.49(10) -0.24(5) -0.09(4) 0.07(2)
C64 0.06(2) 0.20(4) 0.48(7) -0.12(4) -0.02(3) 0.02(2)
C26 0.13(4) 0.28(8) 0.26(7) 0.03(5) 0.03(4) 0.02(4)
C54 0.15(3) 0.22(3) 0.11(2) -0.01(2) -0.019(19) 0.13(2)
C82 0.66(14) 0.38(9) 0.72(17) -0.16(11) -0.01(13) -0.42(10)
C51 0.40(7) 0.13(3) 0.50(8) 0.15(4) -0.34(6) -0.12(4)
C53 0.37(7) 0.16(3) 0.41(7) 0.07(4) -0.29(6) -0.03(4)
C72 0.05(2) 0.33(6) 1.10(18) -0.32(9) 0.04(5) 0.04(3)
C71 0.16(4) 0.24(5) 0.44(8) -0.05(5) 0.03(4) -0.09(4)
C61 0.25(5) 0.12(3) 0.84(14) -0.11(5) -0.25(7) 0.07(3)
C63 0.28(5) 0.09(2) 0.66(10) -0.20(4) -0.09(6) 0.03(3)
C83 0.81(17) 0.24(6) 0.41(10) -0.02(7) -0.06(11) -0.30(9)
S1 0.197(11) 0.207(11) 0.173(10) -0.054(9) -0.107(9) 0.048(9)
S2 0.152(8) 0.119(6) 0.125(6) -0.024(5) -0.065(6) 0.018(5)
S3 0.177(11) 0.236(12) 0.147(9) 0.017(8) -0.093(9) -0.057(10)
S4 0.231(12) 0.123(7) 0.145(8) 0.025(6) -0.015(7) 0.034(8)
F2S 0.181(16) 0.23(2) 0.106(11) -0.045(12) -0.022(11) -0.005(14)
F1S 0.35(3) 0.174(18) 0.174(18) 0.040(14) -0.093(19) 0.028(18)
O2S 0.22(2) 0.17(2) 0.154(19) -0.077(17) -0.027(17) -0.011(17)
O1S 0.24(3) 0.20(2) 0.103(14) 0.002(15) -0.078(16) 0.037(19)
F10S 0.23(3) 0.23(3) 0.56(6) -0.08(3) -0.11(3) 0.01(2)
O6S 0.30(3) 0.134(19) 0.34(4) -0.07(2) -0.20(3) 0.03(2)
O10S 1.60(19) 0.14(2) 0.11(2) 0.017(18) -0.16(5) 0.15(6)
O4S 0.26(3) 0.19(2) 0.156(19) -0.014(16) -0.08(2) -0.091(19)
O9S 0.22(3) 0.31(3) 0.20(2) 0.08(2) -0.16(2) -0.08(2)
O7S 0.27(4) 0.22(3) 0.32(4) -0.04(3) -0.15(4) -0.04(3)
O11S 0.30(4) 0.27(4) 0.88(10) 0.39(6) -0.36(6) -0.18(3)
O3S 0.18(3) 0.33(4) 0.41(4) -0.12(3) 0.20(3) -0.12(3)
O8S 0.31(5) 0.46(6) 0.25(4) -0.12(4) -0.11(4) 0.11(4)
O5S 0.26(4) 0.49(6) 0.25(4) -0.10(4) -0.04(3) 0.11(4)
F9S 0.38(5) 0.49(6) 0.51(6) -0.34(5) -0.03(4) 0.01(4)
F6S 0.48(6) 0.58(7) 0.22(3) 0.10(4) 0.03(3) -0.06(5)
O12S 0.16(3) 0.16(3) 0.81(10) 0.00(4) -0.01(4) 0.04(2)

loop_
_atom_type_symbol
_atom_type_description
_atom_type_scat_dispersion_real
_atom_type_scat_dispersion_imag
_atom_type_scat_source
C C 0.0033 0.0016 'International Tables Vol C Tables 4.2.6.8 and 6.1.1.4'
H H 0.0000 0.0000 'International Tables Vol C Tables 4.2.6.8 and 6.1.1.4'
N N 0.0061 0.0033 'International Tables Vol C Tables 4.2.6.8 and 6.1.1.4'
O O 0.0106 0.0060 'International Tables Vol C Tables 4.2.6.8 and 6.1.1.4'
S S 0.1246 0.1234 'International Tables Vol C Tables 4.2.6.8 and 6.1.1.4'
Ru Ru -1.2594 0.8363 'International Tables Vol C Tables 4.2.6.8 and 6.1.1.4'
F F 0.0171 0.0103 'International Tables Vol C Tables 4.2.6.8 and 6.1.1.4'

loop_
_geom_angle_atom_site_label_1
_geom_angle_atom_site_label_2
_geom_angle_atom_site_label_3
_geom_angle
F6S C2S F5S 154(5)
F6S C2S F4S 109(4)
F5S C2S F4S 97(3)
F6S C2S S2 93(2)
F5S C2S S2 85(2)
F4S C2S S2 89(3)
F1S C1S F2S 117(3)
F1S C1S F3S 113(4)
F2S C1S F3S 102(3)
F1S C1S S1 117(3)
F2S C1S S1 113(3)
F3S C1S S1 89(2)
C82 C84 C83 119(3)
C82 C84 C78 121(4)
C83 C84 C78 118(3)
F7S C3S F8S 98(4)
F7S C3S S3 125(5)
F8S C3S S3 118(4)
F7S C3S F9S 121(4)
F8S C3S F9S 80(3)
S3 C3S F9S 106(4)
C3S F8S F9S 52(3)
C4SB C4SA F10S 62(6)
C4SB C4SA S4 81(6)
F10S C4SA S4 141(9)
C4SB C4SA O11S 115(7)
F10S C4SA O11S 169(8)
S4 C4SA O11S 42(2)
C4SA C4SB F11S 159(8)
C4SA C4SB F10S 58(6)
F11S C4SB F10S 116(6)
C4SA C4SB F12S 98(7)
F11S C4SB F12S 102(5)
F10S C4SB F12S 99(5)
C4SA C4SB S4 58(5)
F11S C4SB S4 118(5)
F10S C4SB S4 115(5)
F12S C4SB S4 102(4)
C63 C62 C61 133(5)
C63 C62 C58 103(4)
C61 C62 C58 109(2)
C72 C73 C74 105(3)
C72 C73 C68 125(3)
C74 C73 C68 126(3)
O1 Ru1 N4 82.9(6)
O1 Ru1 O2 76.9(5)
N4 Ru1 O2 84.5(6)
O1 Ru1 C47 132.1(6)
N4 Ru1 C47 143.7(8)
O2 Ru1 C47 93.8(6)
O1 Ru1 C50 112.5(8)
N4 Ru1 C50 97.1(8)
O2 Ru1 C50 170.6(8)
C47 Ru1 C50 79.4(8)
O1 Ru1 C45 146.1(10)
N4 Ru1 C45 89.1(7)
O2 Ru1 C45 135.2(10)
C47 Ru1 C45 66.8(8)
C50 Ru1 C45 35.9(8)
O1 Ru1 C49 92.5(7)
N4 Ru1 C49 129.7(8)
O2 Ru1 C49 143.2(7)
C47 Ru1 C49 67.3(8)
C50 Ru1 C49 39.3(8)
C45 Ru1 C49 67.7(9)
O1 Ru1 C48 101.8(6)
N4 Ru1 C48 164.4(8)
O2 Ru1 C48 111.0(8)
C47 Ru1 C48 37.8(7)
C50 Ru1 C48 67.3(9)
C45 Ru1 C48 78.6(9)
C49 Ru1 C48 36.1(7)
O1 Ru1 C46 170.6(7)
N4 Ru1 C46 106.5(7)
O2 Ru1 C46 104.0(8)
C47 Ru1 C46 38.8(7)
C50 Ru1 C46 66.6(9)
C45 Ru1 C46 36.5(8)
C49 Ru1 C46 81.2(9)
C48 Ru1 C46 69.0(8)
O6 Ru2 C78 151.6(18)
O6 Ru2 O5 78.6(6)
C78 Ru2 O5 94.5(11)
O6 Ru2 C75 97.4(8)
C78 Ru2 C75 82.3(10)
O5 Ru2 C75 165.2(8)
O6 Ru2 N3 83.6(6)
C78 Ru2 N3 123.4(17)
O5 Ru2 N3 84.2(6)
C75 Ru2 N3 109.6(8)
O6 Ru2 C80 128.1(10)
C78 Ru2 C80 65.5(13)
O5 Ru2 C80 152.4(11)
C75 Ru2 C80 36.8(8)
N3 Ru2 C80 91.3(7)
O6 Ru2 C77 108.4(12)
C78 Ru2 C77 45.5(14)
O5 Ru2 C77 101.3(8)
C75 Ru2 C77 66.2(9)
N3 Ru2 C77 167.5(12)
C80 Ru2 C77 78.6(9)
O6 Ru2 C79 162.8(13)
C78 Ru2 C79 37.3(14)
O5 Ru2 C79 118.4(13)
C75 Ru2 C79 66.7(12)
N3 Ru2 C79 95.5(9)
C80 Ru2 C79 34.8(10)
C77 Ru2 C79 72.0(12)
O6 Ru2 C76 90.2(9)
C78 Ru2 C76 72.4(12)
O5 Ru2 C76 128.2(8)
C75 Ru2 C76 37.1(9)
N3 Ru2 C76 145.0(10)
C80 Ru2 C76 65.9(9)
C77 Ru2 C76 35.3(10)
C79 Ru2 C76 80.8(12)
C56 Ru3 N1 92.6(10)
C56 Ru3 O3 156.5(18)
N1 Ru3 O3 83.8(6)
C56 Ru3 C55 38.9(13)
N1 Ru3 C55 115.9(15)
O3 Ru3 C55 158.4(15)
C56 Ru3 O4 124.5(17)
N1 Ru3 O4 84.3(7)
O3 Ru3 O4 78.4(5)
C55 Ru3 O4 94.2(12)
C56 Ru3 C60 68.0(13)
N1 Ru3 C60 153.3(16)
O3 Ru3 C60 121.3(14)
C55 Ru3 C60 37.9(12)
O4 Ru3 C60 91.7(9)
C56 Ru3 C57 38.3(13)
N1 Ru3 C57 98.4(15)
O3 Ru3 C57 119.2(13)
C55 Ru3 C57 68.9(13)
O4 Ru3 C57 162.4(12)
C60 Ru3 C57 78.1(12)
C56 Ru3 C59 79.2(12)
N1 Ru3 C59 159.0(13)
O3 Ru3 C59 96.0(11)
C55 Ru3 C59 68.9(12)
O4 Ru3 C59 116.3(10)
C60 Ru3 C59 38.4(11)
C57 Ru3 C59 63.4(15)
C56 Ru3 C58 68.6(13)
N1 Ru3 C58 125.4(15)
O3 Ru3 C58 94.7(10)
C55 Ru3 C58 81.2(12)
O4 Ru3 C58 149.0(13)
C60 Ru3 C58 65.9(13)
C57 Ru3 C58 36.8(14)
C59 Ru3 C58 33.6(11)
C69 Ru4 O7 130(2)
C69 Ru4 C67 66(2)
O7 Ru4 C67 147.3(11)
C69 Ru4 C70 41.1(15)
O7 Ru4 C70 97.9(12)
C67 Ru4 C70 78.1(11)
C69 Ru4 O8 92.7(11)
O7 Ru4 O8 78.1(6)
C67 Ru4 O8 133.6(12)
C70 Ru4 O8 112.9(14)
C69 Ru4 N2 148(2)
O7 Ru4 N2 80.4(6)
C67 Ru4 N2 93.5(9)
C70 Ru4 N2 161.7(17)
O8 Ru4 N2 84.7(7)
C69 Ru4 C68 39(2)
O7 Ru4 C68 168.4(14)
C67 Ru4 C68 34.3(14)
C70 Ru4 C68 70.7(17)
O8 Ru4 C68 104.1(14)
N2 Ru4 C68 111.0(15)
C69 Ru4 C65 73.5(15)
O7 Ru4 C65 89.9(11)
C67 Ru4 C65 66.0(13)
C70 Ru4 C65 40.2(14)
O8 Ru4 C65 149.2(13)
N2 Ru4 C65 121.6(16)
C68 Ru4 C65 82.5(16)
C69 Ru4 C66 79.4(13)
O7 Ru4 C66 114.7(10)
C67 Ru4 C66 33.6(11)
C70 Ru4 C66 67.4(13)
O8 Ru4 C66 167.1(10)
N2 Ru4 C66 96.6(10)
C68 Ru4 C66 63.4(14)
C65 Ru4 C66 37.6(11)
C2 O2 Ru1 113.9(14)
C2 O3 Ru3 112.0(13)
C3 O8 Ru4 115.5(15)
C1 O1 Ru1 115.4(12)
C4 O7 Ru4 110.9(16)
C3 O6 Ru2 111.1(15)
C4 O5 Ru2 113.2(15)
C1 O4 Ru3 112.2(14)
O2 C2 O3 124(2)
O2 C2 C1 119(2)
O3 C2 C1 117.2(17)
C45 C50 C49 120(2)
C45 C50 Ru1 73.0(15)
C49 C50 Ru1 70.9(12)
C45 C46 C47 115(2)
C45 C46 Ru1 71.1(14)
C47 C46 Ru1 68.3(11)
C8 C9 N4 118(2)
O6 C3 O8 125(2)
O6 C3 C4 123(2)
O8 C3 C4 111(2)
O5 C4 O7 122(2)
O5 C4 C3 114(2)
O7 C4 C3 124(2)
O4 C1 O1 126(2)
O4 C1 C2 120(2)
O1 C1 C2 113.6(16)
C80 C75 C76 119(2)
C80 C75 C81 116(3)
C76 C75 C81 124(3)
C80 C75 Ru2 71.8(15)
C76 C75 Ru2 72.9(16)
C81 C75 Ru2 130.3(18)
C23 N3 C24 121.5(18)
C23 N3 Ru2 120.2(16)
C24 N3 Ru2 118.2(14)
C79 C78 C84 130(5)
C79 C78 C77 115(3)
C84 C78 C77 115(4)
C79 C78 Ru2 73.6(17)
C84 C78 Ru2 128(2)
C77 C78 Ru2 69.9(13)
C5 N4 C9 120.1(17)
C5 N4 Ru1 120.9(14)
C9 N4 Ru1 118.9(14)
C9 C8 C7 123(2)
C24 C20 C21 116(2)
C24 C20 C19 123(2)
C21 C20 C19 121(2)
C48 C47 C46 122(2)
C48 C47 Ru1 73.7(12)
C46 C47 Ru1 72.9(12)
C17 C12 C11 122(2)
C17 C12 C13 122(2)
C11 C12 C13 116(2)
C48 C49 C50 119(2)
C48 C49 Ru1 73.3(12)
C50 C49 Ru1 69.9(12)
N4 C5 C6 121.5(19)
C20 C24 N3 122.7(19)
C40 N2 C44 119(2)
C40 N2 Ru4 122.1(19)
C44 N2 Ru4 119.1(18)
N2 C44 C43 117(3)
C49 C48 C47 119(2)
C49 C48 C52 126(2)
C47 C48 C52 115(2)
C49 C48 Ru1 70.6(11)
C47 C48 Ru1 68.6(11)
C52 C48 Ru1 130.2(16)
C67 C68 C69 117(4)
C67 C68 C73 136(4)
C69 C68 C73 107(4)
C67 C68 Ru4 71(3)
C69 C68 Ru4 68(2)
C73 C68 Ru4 129(3)
C57 C56 C55 120(3)
C57 C56 Ru3 73.7(19)
C55 C56 Ru3 71.7(15)
C19 C18 C16 177(2)
C23 C22 C21 118(2)
C12 C17 C16 122.3(19)
C29 N1 C25 118(2)
C29 N1 Ru3 122(2)
C25 N1 Ru3 120(2)
C11 C10 C6 176(3)
C18 C19 C20 173(2)
C6 C7 C8 119(2)
C38 C39 C41 177(3)
C7 C6 C5 118(2)
C7 C6 C10 122(2)
C5 C6 C10 120(2)
N3 C23 C22 119(2)
C42 C41 C39 126(3)
C42 C41 C40 115(3)
C39 C41 C40 119(3)
C36 C37 C32 124(3)
C80 C79 C78 121(4)
C80 C79 Ru2 72.8(19)
C78 C79 Ru2 69.1(19)
C76 C77 C78 116(3)
C76 C77 Ru2 72.8(15)
C78 C77 Ru2 64.5(13)
C39 C38 C36 173(3)
C34 C33 C32 120(3)
C50 C45 C46 124(2)
C50 C45 C54 124(3)
C46 C45 C54 112(3)
C50 C45 Ru1 71.1(15)
C46 C45 Ru1 72.4(13)
C54 C45 Ru1 125.0(17)
C16 C15 C14 117(2)
C42 C43 C44 122(3)
C41 C42 C43 122(3)
C37 C36 C35 121(3)
C37 C36 C38 117(3)
C35 C36 C38 122(3)
N2 C40 C41 125(3)
C15 C16 C18 119(2)
C15 C16 C17 119(2)
C18 C16 C17 122.8(19)
C31 C30 C28 160(4)
C36 C35 C34 120(3)
C60 C55 C56 117(3)
C60 C55 C64 112(5)
C56 C55 C64 131(5)
C60 C55 Ru3 73.0(17)
C56 C55 Ru3 69.4(19)
C64 C55 Ru3 123.0(18)
C14 C13 C12 113(2)
C68 C67 C66 133(4)
C68 C67 Ru4 74(2)
C66 C67 Ru4 80(2)
C30 C31 C32 168(4)
C10 C11 C12 176(2)
C37 C32 C33 115(3)
C37 C32 C31 129(3)
C33 C32 C31 116(3)
C33 C34 C35 120(3)
C27 C28 C30 151(5)
C27 C28 C29 109(3)
C30 C28 C29 101(4)
C79 C80 C75 127(3)
C79 C80 Ru2 72.4(17)
C75 C80 Ru2 71.4(16)
C55 C60 C59 119(3)
C55 C60 Ru3 69.1(19)
C59 C60 Ru3 71.7(17)
N1 C29 C28 118(3)
C26 C27 C28 140(6)
C26 C27 C25 44(5)
C28 C27 C25 97(3)
C53 C52 C51 118(3)
C53 C52 C48 119(3)
C51 C52 C48 111(3)
C58 C59 C60 123(3)
C58 C59 Ru3 73.2(19)
C60 C59 Ru3 70.0(18)
C58 C57 C56 121(4)
C58 C57 Ru3 73(2)
C56 C57 Ru3 68.0(16)
C67 C66 C65 120(4)
C67 C66 Ru4 66.5(17)
C65 C66 Ru4 69.6(19)
C69 C70 C65 120(4)
C69 C70 Ru4 68(2)
C65 C70 Ru4 72.9(17)
C59 C58 C57 120(4)
C59 C58 C62 121(3)
C57 C58 C62 118(4)
C59 C58 Ru3 73(2)
C57 C58 Ru3 70.5(18)
C62 C58 Ru3 138.5(18)
C15 C14 C13 128(2)
C20 C21 C22 122(2)
N1 C25 C26 133(4)
N1 C25 C27 98(2)
C26 C25 C27 35(3)
C77 C76 C75 122(3)
C77 C76 Ru2 71.9(17)
C75 C76 Ru2 70.0(15)
C66 C65 C70 112(4)
C66 C65 C71 110(4)
C70 C65 C71 138(4)
C66 C65 Ru4 72.8(18)
C70 C65 Ru4 67(2)
C71 C65 Ru4 126(2)
C68 C69 C70 117(5)
C68 C69 Ru4 72(4)
C70 C69 Ru4 71.1(16)
C27 C26 C25 101(6)
O1S S1 O2S 121.3(16)
O1S S1 O3S 113(2)
O2S S1 O3S 103.7(18)
O1S S1 C1S 116.4(15)
O2S S1 C1S 111.2(14)
O3S S1 C1S 84.7(18)
O4S S2 O5S 111(2)
O4S S2 O6S 116.8(17)
O5S S2 O6S 116(3)
O4S S2 C2S 111.3(14)
O5S S2 C2S 101.3(19)
O6S S2 C2S 97.7(15)
O7S S3 O9S 120(2)
O7S S3 O8S 105(2)
O9S S3 O8S 110(3)
O7S S3 C3S 99(2)
O9S S3 C3S 118(2)
O8S S3 C3S 103(2)
O11S S4 O12S 134(3)
O11S S4 O10S 121(4)
O12S S4 O10S 90(3)
O11S S4 C4SA 75(4)
O12S S4 C4SA 148(4)
O10S S4 C4SA 80(3)
O11S S4 C4SB 108(2)
O12S S4 C4SB 108(2)
O10S S4 C4SB 83(3)
C4SA S4 C4SB 40(3)
C4SA F10S C4SB 59(5)
S4 O11S C4SA 63(3)
C3S F9S F8S 48.3(15)

loop_
_geom_bond_atom_site_label_1
_geom_bond_atom_site_label_2
_geom_bond_distance
C2S F6S 1.40(3)
C2S F5S 1.46(3)
C2S F4S 1.49(4)
C2S S2 2.08(4)
C1S F1S 1.26(4)
C1S F2S 1.35(4)
C1S F3S 1.50(3)
C1S S1 1.69(4)
C74 C73 1.44(4)
C84 C82 1.41(9)
C84 C83 1.36(7)
C84 C78 1.44(3)
C3S F7S 1.29(6)
C3S F8S 1.37(3)
C3S S3 1.54(4)
C3S F9S 1.45(6)
F11S C4SB 1.15(7)
F8S F9S 1.81(4)
F12S C4SB 1.46(4)
C4SA C4SB 1.21(10)
C4SA F10S 1.20(9)
C4SA S4 1.60(9)
C4SA O11S 1.74(9)
C4SB F10S 1.24(7)
C4SB S4 1.85(6)
C62 C63 1.05(5)
C62 C61 1.30(5)
C62 C58 1.66(5)
C73 C72 1.30(5)
C73 C68 1.47(4)
Ru1 O1 2.095(13)
Ru1 N4 2.093(15)
Ru1 O2 2.104(12)
Ru1 C47 2.113(19)
Ru1 C50 2.13(2)
Ru1 C45 2.16(2)
Ru1 C49 2.146(19)
Ru1 C48 2.179(19)
Ru1 C46 2.17(2)
Ru2 O6 2.063(13)
Ru2 C78 2.08(2)
Ru2 O5 2.119(14)
Ru2 C75 2.13(3)
Ru2 N3 2.148(16)
Ru2 C80 2.14(2)
Ru2 C77 2.16(2)
Ru2 C79 2.13(3)
Ru2 C76 2.17(3)
Ru3 C56 2.07(3)
Ru3 N1 2.073(19)
Ru3 O3 2.102(13)
Ru3 C55 2.10(3)
Ru3 O4 2.136(14)
Ru3 C60 2.15(3)
Ru3 C57 2.14(3)
Ru3 C59 2.17(3)
Ru3 C58 2.17(3)
Ru4 C69 2.06(4)
Ru4 O7 2.089(14)
Ru4 C67 2.08(3)
Ru4 C70 2.11(2)
Ru4 O8 2.127(15)
Ru4 N2 2.111(17)
Ru4 C68 2.11(4)
Ru4 C65 2.19(4)
Ru4 C66 2.23(2)
O2 C2 1.231(18)
O3 C2 1.27(2)
O8 C3 1.28(2)
O1 C1 1.27(2)
O7 C4 1.25(2)
O6 C3 1.21(2)
O5 C4 1.24(2)
O4 C1 1.189(18)
C2 C1 1.50(3)
C50 C45 1.32(3)
C50 C49 1.44(3)
C46 C45 1.36(3)
C46 C47 1.43(3)
C9 C8 1.36(3)
C9 N4 1.37(2)
C3 C4 1.49(3)
C75 C80 1.35(3)
C75 C76 1.37(3)
C75 C81 1.47(3)
N3 C23 1.32(2)
N3 C24 1.34(2)
C78 C79 1.35(5)
C78 C77 1.64(5)
N4 C5 1.33(2)
C8 C7 1.37(3)
C20 C24 1.35(2)
C20 C21 1.36(3)
C20 C19 1.37(3)
C47 C48 1.39(3)
C12 C17 1.30(3)
C12 C11 1.39(3)
C12 C13 1.40(3)
C49 C48 1.34(3)
C5 C6 1.40(3)
N2 C40 1.30(3)
N2 C44 1.32(3)
C44 C43 1.42(3)
C48 C52 1.51(4)
C68 C67 1.24(5)
C68 C69 1.40(9)
C56 C57 1.38(4)
C56 C55 1.39(5)
C18 C19 1.24(3)
C18 C16 1.39(3)
C22 C23 1.38(3)
C22 C21 1.39(3)
C17 C16 1.40(3)
N1 C29 1.27(3)
N1 C25 1.31(3)
C10 C11 1.26(3)
C10 C6 1.39(3)
C7 C6 1.36(3)
C39 C38 1.22(4)
C39 C41 1.39(4)
C41 C42 1.31(3)
C41 C40 1.39(3)
C37 C36 1.32(3)
C37 C32 1.43(4)
C79 C80 1.28(4)
C77 C76 1.31(3)
C38 C36 1.45(4)
C33 C34 1.34(3)
C33 C32 1.43(4)
C45 C54 1.53(3)
C15 C16 1.33(3)
C15 C14 1.35(3)
C43 C42 1.29(4)
C36 C35 1.30(3)
C30 C31 1.32(6)
C30 C28 1.43(7)
C35 C34 1.46(4)
C55 C60 1.38(4)
C55 C64 1.63(4)
C13 C14 1.36(3)
C67 C66 1.25(4)
C31 C32 1.54(5)
C28 C27 1.40(5)
C28 C29 1.54(4)
C60 C59 1.42(4)
C27 C26 1.19(10)
C27 C25 2.05(7)
C52 C53 1.41(4)
C52 C51 1.31(4)
C59 C58 1.25(4)
C57 C58 1.36(5)
C66 C65 1.42(4)
C70 C69 1.46(5)
C70 C65 1.48(5)
C25 C26 1.45(6)
C65 C71 1.63(6)
S1 O1S 1.39(2)
S1 O2S 1.41(2)
S1 O3S 1.61(2)
S2 O4S 1.32(2)
S2 O5S 1.34(3)
S2 O6S 1.38(2)
S3 O7S 1.30(3)
S3 O9S 1.39(2)
S3 O8S 1.42(4)
S4 O11S 1.21(2)
S4 O12S 1.30(3)
S4 O10S 1.47(4)
